data_7061326
loop_
_publ_author_name
'Yin, Xiaolin'
'Liu, Chunmei'
'Liu, Shuang'
'Cao, Mengmeng'
'Rawson, Jeremy M.'
'Xu, Yan'
'Zhang, Bin'

_publ_section_title
;
 Structural characterization and luminescence properties of trigonal Cu(i)
 iodine/bromine complexes comprising cation--\p interactions
;
_journal_issue 13
_journal_name_full 'New Journal of Chemistry'
_journal_page_first 6185
_journal_page_last 6192
_journal_paper_doi 10.1039/D2NJ00318J
_journal_volume 46
_journal_year 2022
_chemical_absolute_configuration unk
_chemical_formula_moiety 'C43 H32 Cu I N2 P2'
_chemical_formula_sum 'C43 H32 Cu I N2 P2'
_chemical_formula_weight 829.144
_space_group_crystal_system orthorhombic
_space_group_IT_number 19
_space_group_name_Hall 'P 2ac 2ab'
_space_group_name_H-M_alt 'P 21 21 21'
_symmetry_Int_Tables_number 19
_audit_creation_date 2022-02-12
_audit_creation_method
;
Olex2 1.5
(compiled 2021.12.09 svn.r5202d8cf for OlexSys, GUI svn.r6439)
;
_audit_update_record
;
2022-02-11 deposited with the CCDC.	2022-02-28 downloaded from the CCDC.
;
_cell_angle_alpha 90
_cell_angle_beta 90
_cell_angle_gamma 90
_cell_formula_units_Z 4
_cell_length_a 10.656(2)
_cell_length_b 17.374(3)
_cell_length_c 20.131(4)
_cell_measurement_reflns_used 9050
_cell_measurement_temperature 291.15
_cell_measurement_theta_max 27.055
_cell_measurement_theta_min 2.465
_cell_volume 3727.0(12)
_computing_cell_refinement 'SAINT v8.37A (Bruker, 2015)'
_computing_data_reduction 'SAINT v8.37A (Bruker, 2015)'
_computing_molecular_graphics 'Olex2 1.5 (Dolomanov et al., 2009)'
_computing_publication_material 'Olex2 1.5 (Dolomanov et al., 2009)'
_computing_structure_refinement 'olex2.refine 1.5-dev (Bourhis et al., 2015)'
_computing_structure_solution 'SHELXT 2014/5 (Sheldrick, 2014)'
_diffrn_ambient_temperature 291.15
_diffrn_measured_fraction_theta_full 0.9979
_diffrn_measured_fraction_theta_max 0.9941
_diffrn_measurement_device_type 'Bruker APEX-II CCD'
_diffrn_measurement_method '\f and \w scans'
_diffrn_radiation_type 'Mo K\a'
_diffrn_radiation_wavelength 0.71073
_diffrn_reflns_av_R_equivalents 0.0368
_diffrn_reflns_av_unetI/netI 0.0257
_diffrn_reflns_Laue_measured_fraction_full 0.9979
_diffrn_reflns_Laue_measured_fraction_max 0.9941
_diffrn_reflns_limit_h_max 13
_diffrn_reflns_limit_h_min -13
_diffrn_reflns_limit_k_max 22
_diffrn_reflns_limit_k_min -22
_diffrn_reflns_limit_l_max 26
_diffrn_reflns_limit_l_min -23
_diffrn_reflns_number 64211
_diffrn_reflns_point_group_measured_fraction_full 0.9984
_diffrn_reflns_point_group_measured_fraction_max 0.9936
_diffrn_reflns_theta_full 25.2417
_diffrn_reflns_theta_max 27.53
_diffrn_reflns_theta_min 2.16
_exptl_absorpt_coefficient_mu 1.533
_exptl_absorpt_correction_T_max 0.7456
_exptl_absorpt_correction_T_min 0.6505
_exptl_absorpt_correction_type multi-scan
_exptl_absorpt_process_details
;
SADABS-2016/2 (Bruker,2016/2) was used for absorption correction.
wR2(int) was 0.0728 before and 0.0553 after correction.
The Ratio of minimum to maximum transmission is 0.8725.
The \l/2 correction factor is Not present.
;
_exptl_crystal_colour yellowish
_exptl_crystal_density_diffrn 1.478
_exptl_crystal_description block
_exptl_crystal_F_000 1665.441
_exptl_crystal_size_max 0.2
_exptl_crystal_size_mid 0.18
_exptl_crystal_size_min 0.16
_refine_diff_density_max 0.3391
_refine_diff_density_min -0.4509
_refine_diff_density_rms 0.0593
_refine_ls_abs_structure_details 'Hooft, R.W.W., Straver, L.H., Spek, A.L. (2010). J. Appl. Cryst., 43, 665-668.'
_refine_ls_abs_structure_Flack 0.002(5)
_refine_ls_d_res_high 0.7687
_refine_ls_d_res_low 9.4182
_refine_ls_extinction_coef 0.00091(12)
_refine_ls_extinction_expression Fc^*^=kFc[1+0.001xFc^2^\l^3^/sin(2\q)]^-1/4^
_refine_ls_goodness_of_fit_ref 1.0554
_refine_ls_hydrogen_treatment constr
_refine_ls_matrix_type full
_refine_ls_number_constraints 64
_refine_ls_number_parameters 443
_refine_ls_number_reflns 8546
_refine_ls_number_restraints 0
_refine_ls_restrained_S_all 1.0554
_refine_ls_R_factor_all 0.0330
_refine_ls_R_factor_gt 0.0234
_refine_ls_shift/su_max 0.0004
_refine_ls_shift/su_mean 0.0000
_refine_ls_structure_factor_coef Fsqd
_refine_ls_weighting_details 'w=1/[\s^2^(Fo^2^)+(0.0203P)^2^+0.4989P] where P=(Fo^2^+2Fc^2^)/3'
_refine_ls_weighting_scheme calc
_refine_ls_wR_factor_gt 0.0467
_refine_ls_wR_factor_ref 0.0498
_reflns_Friedel_coverage 0.993
_reflns_limit_h_max 13
_reflns_limit_h_min -13
_reflns_limit_k_max 22
_reflns_limit_k_min -22
_reflns_limit_l_max 26
_reflns_limit_l_min -26
_reflns_number_gt 7488
_reflns_number_total 8546
_reflns_threshold_expression I>=2u(I)
_cod_data_source_file d2nj00318j2.cif
_cod_data_source_block mo_181225a_0m_a
_cod_depositor_comments 'Adding full bibliography for 7061326--7061328.cif.'
_cod_original_cell_volume 3727.2(12)
_cod_original_sg_symbol_Hall ' P 2ac 2ab'
_cod_database_code 7061326
_olex2_refinement_description
;
1.a Aromatic/amide H refined with riding coordinates:
 C2(H2), C3(H3), C4(H4), C5(H5), C8(H8), C9(H9), C10(H10), C11(H11), C15(H15),
 C16(H16), C17(H17), C18(H18), C21(H21), C22(H22), C23(H23), C24(H24), C25(H25),
  C27(H27), C28(H28), C29(H29), C30(H30), C31(H31), C33(H33), C34(H34),
 C35(H35), C36(H36), C37(H37), C39(H39), C40(H40), C41(H41), C42(H42), C43(H43)
;
_olex2_submission_special_instructions 'No special instructions were received'

loop_
_space_group_symop_id
_space_group_symop_operation_xyz
1 x,y,z
2 x+1/2,-y+1/2,-z
3 -x,y+1/2,-z+1/2
4 -x+1/2,-y,z+1/2

loop_
_atom_site_label
_atom_site_type_symbol
_atom_site_fract_x
_atom_site_fract_y
_atom_site_fract_z
_atom_site_U_iso_or_equiv
_atom_site_adp_type
_atom_site_occupancy
_atom_site_refinement_flags_posn
I1 I 0.436025(14) 0.448236(9) 0.751094(8) 0.05073(5) Uani 1.000000 .
Cu1 Cu 0.61788(2) 0.454072(15) 0.670788(12) 0.03894(7) Uani 1.000000 .
P2 P 0.59221(6) 0.53018(3) 0.58130(3) 0.03834(14) Uani 1.000000 .
P1 P 0.81255(5) 0.41633(3) 0.70480(3) 0.03376(12) Uani 1.000000 .
N1 N 0.78336(16) 0.31461(9) 0.58065(8) 0.0342(4) Uani 1.000000 .
N2 N 0.58509(18) 0.35434(10) 0.56246(9) 0.0414(4) Uani 1.000000 .
C1 C 0.9395(2) 0.37528(11) 0.65283(10) 0.0359(4) Uani 1.000000 .
C2 C 1.0665(2) 0.38671(14) 0.66797(13) 0.0497(6) Uani 1.000000 .
H2 H 1.0879(2) 0.41790(14) 0.70377(13) 0.0596(7) Uiso 1.000000 R
C3 C 1.1605(2) 0.35284(17) 0.63107(14) 0.0608(7) Uani 1.000000 .
H3 H 1.2441(2) 0.36263(17) 0.64124(14) 0.0730(9) Uiso 1.000000 R
C4 C 1.1306(2) 0.30446(17) 0.57912(14) 0.0606(7) Uani 1.000000 .
H4 H 1.1942(2) 0.28109(17) 0.55471(14) 0.0727(8) Uiso 1.000000 R
C5 C 1.0066(2) 0.29062(14) 0.56323(12) 0.0494(6) Uani 1.000000 .
H5 H 0.9863(2) 0.25700(14) 0.52893(12) 0.0593(7) Uiso 1.000000 R
C6 C 0.91222(19) 0.32731(12) 0.59889(10) 0.0361(5) Uani 1.000000 .
C7 C 0.7052(2) 0.26266(12) 0.61321(11) 0.0370(5) Uani 1.000000 .
C8 C 0.7317(3) 0.19756(13) 0.65064(13) 0.0525(6) Uani 1.000000 .
H8 H 0.8135(3) 0.18019(13) 0.65670(13) 0.0630(8) Uiso 1.000000 R
C9 C 0.6312(3) 0.16021(14) 0.67819(14) 0.0602(7) Uani 1.000000 .
H9 H 0.6454(3) 0.11654(14) 0.70383(14) 0.0723(8) Uiso 1.000000 R
C10 C 0.5083(3) 0.18549(14) 0.66908(15) 0.0583(7) Uani 1.000000 .
H10 H 0.4428(3) 0.15908(14) 0.68939(15) 0.0699(8) Uiso 1.000000 R
C11 C 0.4823(2) 0.24920(14) 0.63033(13) 0.0517(6) Uani 1.000000 .
H11 H 0.4001(2) 0.26553(14) 0.62361(13) 0.0621(8) Uiso 1.000000 R
C12 C 0.5832(2) 0.28830(12) 0.60158(11) 0.0384(5) Uani 1.000000 .
C13 C 0.7043(2) 0.36862(11) 0.55192(10) 0.0336(5) Uani 1.000000 .
C14 C 0.7561(2) 0.43270(12) 0.51207(10) 0.0342(5) Uani 1.000000 .
C15 C 0.8482(2) 0.41681(13) 0.46432(11) 0.0427(5) Uani 1.000000 .
H15 H 0.8763(2) 0.36651(13) 0.45902(11) 0.0513(6) Uiso 1.000000 R
C16 C 0.8980(2) 0.47419(13) 0.42504(12) 0.0449(6) Uani 1.000000 .
H16 H 0.9576(2) 0.46236(13) 0.39286(12) 0.0539(7) Uiso 1.000000 R
C17 C 0.8590(2) 0.54923(15) 0.43367(11) 0.0459(5) Uani 1.000000 .
H17 H 0.8937(2) 0.58835(15) 0.40804(11) 0.0551(6) Uiso 1.000000 R
C18 C 0.7680(2) 0.56620(13) 0.48068(11) 0.0421(5) Uani 1.000000 .
H18 H 0.7422(2) 0.61695(13) 0.48609(11) 0.0505(6) Uiso 1.000000 R
C19 C 0.7143(2) 0.50899(12) 0.52000(11) 0.0348(5) Uani 1.000000 .
C20 C 0.4472(2) 0.52208(13) 0.53268(14) 0.0520(6) Uani 1.000000 .
C21 C 0.4473(3) 0.50862(19) 0.46492(16) 0.0727(9) Uani 1.000000 .
H21 H 0.5236(3) 0.50190(19) 0.44324(16) 0.0872(10) Uiso 1.000000 R
C22 C 0.3374(4) 0.5049(2) 0.4284(2) 0.1024(13) Uani 1.000000 .
H22 H 0.3387(4) 0.4962(2) 0.3829(2) 0.1229(16) Uiso 1.000000 R
C23 C 0.2265(4) 0.5143(3) 0.4621(3) 0.1253(19) Uani 1.000000 .
H23 H 0.1516(4) 0.5121(3) 0.4384(3) 0.150(2) Uiso 1.000000 R
C24 C 0.2220(3) 0.5268(3) 0.5286(3) 0.1226(19) Uani 1.000000 .
H24 H 0.1452(3) 0.5326(3) 0.5500(3) 0.147(2) Uiso 1.000000 R
C25 C 0.3345(3) 0.5309(2) 0.5650(2) 0.0937(13) Uani 1.000000 .
H25 H 0.3327(3) 0.5396(2) 0.6106(2) 0.1124(15) Uiso 1.000000 R
C26 C 0.6064(3) 0.63359(13) 0.59487(12) 0.0494(6) Uani 1.000000 .
C27 C 0.5557(3) 0.68733(14) 0.55151(13) 0.0658(8) Uani 1.000000 .
H27 H 0.5089(3) 0.67107(14) 0.51512(13) 0.0789(10) Uiso 1.000000 R
C28 C 0.5748(4) 0.76561(16) 0.56249(17) 0.0867(12) Uani 1.000000 .
H28 H 0.5435(4) 0.80147(16) 0.53246(17) 0.1040(15) Uiso 1.000000 R
C29 C 0.6387(4) 0.78963(18) 0.6168(2) 0.1024(15) Uani 1.000000 .
H29 H 0.6501(4) 0.84204(18) 0.6240(2) 0.1229(17) Uiso 1.000000 R
C30 C 0.6872(4) 0.73742(19) 0.6616(2) 0.1061(13) Uani 1.000000 .
H30 H 0.7313(4) 0.75432(19) 0.6988(2) 0.1273(16) Uiso 1.000000 R
C31 C 0.6692(4) 0.65874(16) 0.65047(17) 0.0801(10) Uani 1.000000 .
H31 H 0.7000(4) 0.62314(16) 0.68087(17) 0.0961(12) Uiso 1.000000 R
C32 C 0.8786(2) 0.50704(12) 0.73507(11) 0.0403(5) Uani 1.000000 .
C33 C 0.9510(3) 0.55376(17) 0.69560(16) 0.0751(9) Uani 1.000000 .
H33 H 0.9779(3) 0.53650(17) 0.65426(16) 0.0902(10) Uiso 1.000000 R
C34 C 0.9843(4) 0.62734(19) 0.7177(2) 0.1010(14) Uani 1.000000 .
H34 H 1.0330(4) 0.65890(19) 0.6907(2) 0.1211(16) Uiso 1.000000 R
C35 C 0.9459(3) 0.65336(18) 0.77845(19) 0.0789(9) Uani 1.000000 .
H35 H 0.9689(3) 0.70219(18) 0.79297(19) 0.0947(11) Uiso 1.000000 R
C36 C 0.8744(4) 0.60757(16) 0.81726(16) 0.0756(9) Uani 1.000000 .
H36 H 0.8474(4) 0.62522(16) 0.85845(16) 0.0908(11) Uiso 1.000000 R
C37 C 0.8411(3) 0.53438(13) 0.79609(13) 0.0551(7) Uani 1.000000 .
H37 H 0.7926(3) 0.50329(13) 0.82358(13) 0.0661(8) Uiso 1.000000 R
C38 C 0.8171(2) 0.35273(12) 0.77720(10) 0.0394(5) Uani 1.000000 .
C39 C 0.9203(3) 0.34796(15) 0.81893(12) 0.0544(6) Uani 1.000000 .
H39 H 0.9905(3) 0.37843(15) 0.81108(12) 0.0653(8) Uiso 1.000000 R
C40 C 0.9186(3) 0.29749(17) 0.87259(13) 0.0692(8) Uani 1.000000 .
H40 H 0.9876(3) 0.29444(17) 0.90078(13) 0.0831(10) Uiso 1.000000 R
C41 C 0.8161(4) 0.25256(16) 0.88386(14) 0.0687(9) Uani 1.000000 .
H41 H 0.8156(4) 0.21900(16) 0.91985(14) 0.0825(10) Uiso 1.000000 R
C42 C 0.7144(3) 0.25610(15) 0.84324(14) 0.0640(8) Uani 1.000000 .
H42 H 0.6453(3) 0.22483(15) 0.85140(14) 0.0769(9) Uiso 1.000000 R
C43 C 0.7136(2) 0.30659(13) 0.78925(12) 0.0470(6) Uani 1.000000 .
H43 H 0.6438(2) 0.30923(13) 0.76155(12) 0.0564(7) Uiso 1.000000 R

loop_
_atom_site_aniso_label
_atom_site_aniso_U_11
_atom_site_aniso_U_22
_atom_site_aniso_U_33
_atom_site_aniso_U_12
_atom_site_aniso_U_13
_atom_site_aniso_U_23
I1 0.05401(9) 0.05155(9) 0.04661(8) 0.00304(7) 0.01400(8) 0.00035(9)
Cu1 0.04454(14) 0.03605(13) 0.03624(13) 0.00274(12) 0.00383(11) 0.00201(12)
P2 0.0441(3) 0.0339(3) 0.0370(3) 0.0081(2) 0.0058(2) 0.0039(2)
P1 0.0367(3) 0.0335(3) 0.0311(3) -0.0015(2) 0.0020(2) -0.0017(2)
N1 0.0353(9) 0.0312(9) 0.0363(9) 0.0060(7) -0.0055(7) -0.0026(7)
N2 0.0412(11) 0.0340(9) 0.0491(11) 0.0027(8) -0.0089(8) -0.0018(8)
C1 0.0361(11) 0.0366(11) 0.0350(11) 0.0033(9) 0.0015(9) -0.0001(9)
C2 0.0409(12) 0.0590(14) 0.0491(13) 0.0023(11) -0.0053(12) -0.0067(11)
C3 0.0352(13) 0.0754(18) 0.0718(19) 0.0084(13) -0.0058(12) -0.0069(15)
C4 0.0409(14) 0.0780(18) 0.0629(17) 0.0233(14) 0.0041(12) -0.0136(15)
C5 0.0492(14) 0.0563(15) 0.0427(14) 0.0170(12) -0.0034(11) -0.0122(11)
C6 0.0351(12) 0.0373(11) 0.0358(11) 0.0068(9) -0.0017(9) 0.0022(9)
C7 0.0428(12) 0.0293(11) 0.0388(12) 0.0003(9) -0.0041(10) -0.0057(9)
C8 0.0613(16) 0.0322(12) 0.0641(16) 0.0020(12) -0.0145(13) 0.0028(11)
C9 0.083(2) 0.0342(12) 0.0634(17) -0.0074(13) -0.0067(15) 0.0038(12)
C10 0.0716(18) 0.0398(13) 0.0635(17) -0.0198(13) 0.0068(14) -0.0044(13)
C11 0.0454(14) 0.0457(13) 0.0640(17) -0.0065(11) 0.0009(12) -0.0114(12)
C12 0.0400(12) 0.0328(11) 0.0422(12) 0.0003(9) -0.0057(9) -0.0102(9)
C13 0.0395(12) 0.0290(10) 0.0324(11) 0.0054(9) -0.0077(9) -0.0053(8)
C14 0.0362(11) 0.0359(12) 0.0306(11) 0.0046(9) -0.0072(9) -0.0035(8)
C15 0.0467(13) 0.0431(12) 0.0384(12) 0.0117(10) -0.0033(10) -0.0067(10)
C16 0.0431(13) 0.0539(15) 0.0378(12) 0.0053(11) 0.0056(10) -0.0033(10)
C17 0.0460(12) 0.0478(12) 0.0441(12) -0.0038(12) 0.0017(9) 0.0042(12)
C18 0.0458(13) 0.0384(13) 0.0420(12) 0.0027(10) 0.0045(10) 0.0023(9)
C19 0.0367(12) 0.0354(11) 0.0325(11) 0.0038(9) -0.0029(9) -0.0004(9)
C20 0.0406(13) 0.0466(13) 0.0689(18) 0.0084(11) 0.0032(12) 0.0183(12)
C21 0.0529(17) 0.090(2) 0.075(2) 0.0105(16) -0.0196(15) -0.0104(17)
C22 0.077(3) 0.120(3) 0.111(3) 0.001(2) -0.042(2) 0.002(2)
C23 0.064(3) 0.133(4) 0.179(5) -0.020(2) -0.039(3) 0.066(4)
C24 0.0441(19) 0.157(4) 0.167(5) 0.007(2) 0.014(2) 0.079(4)
C25 0.0521(18) 0.125(3) 0.104(3) 0.0186(18) 0.0176(17) 0.057(2)
C26 0.0658(16) 0.0357(12) 0.0467(14) 0.0105(12) 0.0204(12) -0.0009(10)
C27 0.103(2) 0.0430(13) 0.0517(15) 0.0238(15) 0.0263(16) 0.0079(12)
C28 0.144(3) 0.0430(15) 0.073(2) 0.0307(19) 0.053(2) 0.0130(15)
C29 0.166(4) 0.0386(16) 0.103(3) 0.002(2) 0.057(3) -0.0080(19)
C30 0.145(4) 0.0529(19) 0.120(3) -0.005(2) -0.011(3) -0.024(2)
C31 0.115(3) 0.0439(15) 0.081(2) 0.0105(17) -0.009(2) -0.0054(15)
C32 0.0406(11) 0.0360(10) 0.0443(14) -0.0049(9) 0.0009(10) -0.0008(9)
C33 0.091(2) 0.0523(15) 0.082(2) -0.0193(17) 0.0402(17) -0.0040(16)
C34 0.097(3) 0.0540(19) 0.152(4) -0.0351(18) 0.047(3) 0.004(2)
C35 0.075(2) 0.0491(16) 0.113(3) -0.0155(16) -0.007(2) -0.0196(17)
C36 0.105(2) 0.0516(16) 0.071(2) -0.0054(17) -0.0073(19) -0.0223(14)
C37 0.0740(17) 0.0404(13) 0.0508(14) -0.0092(12) 0.0066(13) -0.0081(11)
C38 0.0507(13) 0.0342(11) 0.0332(11) 0.0033(10) 0.0015(10) -0.0039(9)
C39 0.0645(17) 0.0547(14) 0.0440(14) 0.0044(13) -0.0053(12) -0.0008(11)
C40 0.096(2) 0.0693(18) 0.0420(15) 0.0240(18) -0.0155(15) 0.0024(13)
C41 0.110(3) 0.0530(17) 0.0432(16) 0.0220(18) 0.0161(17) 0.0101(13)
C42 0.089(2) 0.0435(14) 0.0598(18) 0.0052(14) 0.0270(16) 0.0090(13)
C43 0.0584(15) 0.0366(12) 0.0461(14) 0.0034(11) 0.0095(11) 0.0011(10)

loop_
_atom_type_symbol
_atom_type_scat_dispersion_real
_atom_type_scat_dispersion_imag
_atom_type_scat_Cromer_Mann_a1
_atom_type_scat_Cromer_Mann_a2
_atom_type_scat_Cromer_Mann_a3
_atom_type_scat_Cromer_Mann_a4
_atom_type_scat_Cromer_Mann_b1
_atom_type_scat_Cromer_Mann_b2
_atom_type_scat_Cromer_Mann_b3
_atom_type_scat_Cromer_Mann_b4
_atom_type_scat_Cromer_Mann_c
_atom_type_scat_source
_atom_type_scat_dispersion_source
C 0.00347 0.00161 2.31000 1.02000 1.58860 0.86500 20.84390 10.20750 0.56870 51.65120 0.21560 'International Tables Volume C Table 6.1.1.4 (pp. 500-502)' 'Henke, Gullikson and Davis, At. Data and Nucl. Data Tables, 1993, 54, 2'
Cu 0.34125 1.28947 13.33800 7.16760 5.61580 1.67350 3.58280 0.24700 11.39660 64.81260 1.19100 'International Tables Volume C Table 6.1.1.4 (pp. 500-502)' 'Henke, Gullikson and Davis, At. Data and Nucl. Data Tables, 1993, 54, 2'
H 0.00000 0.00000 0.49300 0.32291 0.14019 0.04081 10.51090 26.12570 3.14236 57.79970 0.00304 'International Tables Volume C Table 6.1.1.4 (pp. 500-502)' 'Henke, Gullikson and Davis, At. Data and Nucl. Data Tables, 1993, 54, 2'
I -0.41187 1.83264 20.14720 18.99490 7.51380 2.27350 4.34700 0.38140 27.76600 66.87760 4.07120 'International Tables Volume C Table 6.1.1.4 (pp. 500-502)' 'Henke, Gullikson and Davis, At. Data and Nucl. Data Tables, 1993, 54, 2'
N 0.00653 0.00323 12.21260 3.13220 2.01250 1.16630 0.00570 9.89330 28.99750 0.58260 -11.52900 'International Tables Volume C Table 6.1.1.4 (pp. 500-502)' 'Henke, Gullikson and Davis, At. Data and Nucl. Data Tables, 1993, 54, 2'
P 0.10434 0.09671 6.43450 4.17910 1.78000 1.49080 1.90670 27.15700 0.52600 68.16450 1.11490 'International Tables Volume C Table 6.1.1.4 (pp. 500-502)' 'Henke, Gullikson and Davis, At. Data and Nucl. Data Tables, 1993, 54, 2'

loop_
_geom_angle_atom_site_label_1
_geom_angle_atom_site_label_2
_geom_angle_atom_site_label_3
_geom_angle
_geom_angle_site_symmetry_1
_geom_angle_site_symmetry_3
_geom_angle_publ_flag
P2 Cu1 I1 116.265(18) . . y
P1 Cu1 I1 119.612(17) . . y
P1 Cu1 P2 121.31(2) . . y
C19 P2 Cu1 109.57(7) . . ?
C20 P2 Cu1 118.96(8) . . ?
C20 P2 C19 102.92(11) . . ?
C26 P2 Cu1 116.66(8) . . ?
C26 P2 C19 103.90(10) . . ?
C26 P2 C20 103.02(12) . . ?
C1 P1 Cu1 127.23(7) . . ?
C32 P1 Cu1 101.66(7) . . ?
C32 P1 C1 103.81(10) . . ?
C38 P1 Cu1 115.92(8) . . ?
C38 P1 C1 101.41(10) . . ?
C38 P1 C32 104.15(10) . . ?
C7 N1 C6 123.38(17) . . ?
C13 N1 C6 125.63(17) . . ?
C13 N1 C7 105.75(17) . . ?
C13 N2 C12 105.17(17) . . ?
C2 C1 P1 121.84(16) . . ?
C6 C1 P1 121.06(16) . . ?
C6 C1 C2 116.98(19) . . ?
H2 C2 C1 119.20(13) . . ?
C3 C2 C1 121.6(2) . . ?
C3 C2 H2 119.20(15) . . ?
H3 C3 C2 119.97(15) . . ?
C4 C3 C2 120.1(2) . . ?
C4 C3 H3 119.97(15) . . ?
H4 C4 C3 119.92(15) . . ?
C5 C4 C3 120.2(2) . . ?
C5 C4 H4 119.92(15) . . ?
H5 C5 C4 120.23(15) . . ?
C6 C5 C4 119.5(2) . . ?
C6 C5 H5 120.23(14) . . ?
C1 C6 N1 119.19(18) . . ?
C5 C6 N1 119.23(19) . . ?
C5 C6 C1 121.6(2) . . ?
C8 C7 N1 131.5(2) . . ?
C12 C7 N1 105.76(18) . . ?
C12 C7 C8 122.8(2) . . ?
H8 C8 C7 121.73(15) . . ?
C9 C8 C7 116.5(2) . . ?
C9 C8 H8 121.73(16) . . ?
H9 C9 C8 118.92(16) . . ?
C10 C9 C8 122.2(2) . . ?
C10 C9 H9 118.92(15) . . ?
H10 C10 C9 119.48(15) . . ?
C11 C10 C9 121.0(2) . . ?
C11 C10 H10 119.48(16) . . ?
H11 C11 C10 121.04(16) . . ?
C12 C11 C10 117.9(2) . . ?
C12 C11 H11 121.04(14) . . ?
C7 C12 N2 110.16(19) . . ?
C11 C12 N2 130.3(2) . . ?
C11 C12 C7 119.5(2) . . ?
N2 C13 N1 113.14(19) . . ?
C14 C13 N1 120.52(18) . . ?
C14 C13 N2 126.31(18) . . ?
C15 C14 C13 119.04(19) . . ?
C19 C14 C13 121.92(19) . . ?
C19 C14 C15 119.0(2) . . ?
H15 C15 C14 119.32(13) . . ?
C16 C15 C14 121.4(2) . . ?
C16 C15 H15 119.32(13) . . ?
H16 C16 C15 120.15(13) . . ?
C17 C16 C15 119.7(2) . . ?
C17 C16 H16 120.15(14) . . ?
H17 C17 C16 120.09(14) . . ?
C18 C17 C16 119.8(2) . . ?
C18 C17 H17 120.09(14) . . ?
H18 C18 C17 119.22(14) . . ?
C19 C18 C17 121.6(2) . . ?
C19 C18 H18 119.22(13) . . ?
C14 C19 P2 119.41(16) . . ?
C18 C19 P2 122.10(17) . . ?
C18 C19 C14 118.5(2) . . ?
C21 C20 P2 122.5(2) . . ?
C25 C20 P2 118.3(2) . . ?
C25 C20 C21 119.1(3) . . ?
H21 C21 C20 118.99(18) . . ?
C22 C21 C20 122.0(3) . . ?
C22 C21 H21 119.0(2) . . ?
H22 C22 C21 121.3(2) . . ?
C23 C22 C21 117.5(4) . . ?
C23 C22 H22 121.3(3) . . ?
H23 C23 C22 118.8(3) . . ?
C24 C23 C22 122.4(4) . . ?
C24 C23 H23 118.8(3) . . ?
H24 C24 C23 120.3(3) . . ?
C25 C24 C23 119.5(4) . . ?
C25 C24 H24 120.3(3) . . ?
C24 C25 C20 119.5(4) . . ?
H25 C25 C20 120.3(2) . . ?
H25 C25 C24 120.3(3) . . ?
C27 C26 P2 122.4(2) . . ?
C31 C26 P2 118.4(2) . . ?
C31 C26 C27 119.2(2) . . ?
H27 C27 C26 119.99(17) . . ?
C28 C27 C26 120.0(3) . . ?
C28 C27 H27 120.0(2) . . ?
H28 C28 C27 119.9(2) . . ?
C29 C28 C27 120.2(3) . . ?
C29 C28 H28 119.92(19) . . ?
H29 C29 C28 119.54(19) . . ?
C30 C29 C28 120.9(3) . . ?
C30 C29 H29 119.5(2) . . ?
H30 C30 C29 120.5(2) . . ?
C31 C30 C29 119.1(4) . . ?
C31 C30 H30 120.5(2) . . ?
C30 C31 C26 120.5(3) . . ?
H31 C31 C26 119.73(16) . . ?
H31 C31 C30 119.7(2) . . ?
C33 C32 P1 122.17(19) . . ?
C37 C32 P1 118.87(17) . . ?
C37 C32 C33 118.4(2) . . ?
H33 C33 C32 120.03(15) . . ?
C34 C33 C32 119.9(3) . . ?
C34 C33 H33 120.0(2) . . ?
H34 C34 C33 119.7(2) . . ?
C35 C34 C33 120.7(3) . . ?
C35 C34 H34 119.65(19) . . ?
H35 C35 C34 120.27(19) . . ?
C36 C35 C34 119.5(3) . . ?
C36 C35 H35 120.27(18) . . ?
H36 C36 C35 119.78(18) . . ?
C37 C36 C35 120.4(3) . . ?
C37 C36 H36 119.78(18) . . ?
C36 C37 C32 121.1(3) . . ?
H37 C37 C32 119.46(13) . . ?
H37 C37 C36 119.46(18) . . ?
C39 C38 P1 122.69(19) . . ?
C43 C38 P1 117.88(18) . . ?
C43 C38 C39 119.4(2) . . ?
H39 C39 C38 120.07(15) . . ?
C40 C39 C38 119.9(3) . . ?
C40 C39 H39 120.07(19) . . ?
H40 C40 C39 119.97(19) . . ?
C41 C40 C39 120.1(3) . . ?
C41 C40 H40 119.97(18) . . ?
H41 C41 C40 119.56(18) . . ?
C42 C41 C40 120.9(3) . . ?
C42 C41 H41 119.56(18) . . ?
H42 C42 C41 119.93(18) . . ?
C43 C42 C41 120.1(3) . . ?
C43 C42 H42 119.93(17) . . ?
C42 C43 C38 119.6(2) . . ?
H43 C43 C38 120.19(14) . . ?
H43 C43 C42 120.19(17) . . ?

loop_
_geom_bond_atom_site_label_1
_geom_bond_atom_site_label_2
_geom_bond_distance
_geom_bond_site_symmetry_2
_geom_bond_publ_flag
I1 Cu1 2.5258(4) . y
Cu1 P2 2.2514(7) . y
Cu1 P1 2.2808(7) . y
P2 C19 1.831(2) . ?
P2 C20 1.835(3) . ?
P2 C26 1.824(2) . ?
P1 C1 1.853(2) . ?
P1 C32 1.830(2) . ?
P1 C38 1.830(2) . ?
N1 C6 1.438(3) . ?
N1 C7 1.392(3) . ?
N1 C13 1.388(3) . ?
N2 C12 1.392(3) . ?
N2 C13 1.311(3) . ?
C1 C2 1.401(3) . ?
C1 C6 1.399(3) . ?
C2 H2 0.9300 . ?
C2 C3 1.379(3) . ?
C3 H3 0.9300 . ?
C3 C4 1.379(4) . ?
C4 H4 0.9300 . ?
C4 C5 1.381(4) . ?
C5 H5 0.9300 . ?
C5 C6 1.390(3) . ?
C7 C8 1.388(3) . ?
C7 C12 1.395(3) . ?
C8 H8 0.9300 . ?
C8 C9 1.370(4) . ?
C9 H9 0.9300 . ?
C9 C10 1.393(4) . ?
C10 H10 0.9300 . ?
C10 C11 1.382(4) . ?
C11 H11 0.9300 . ?
C11 C12 1.398(3) . ?
C13 C14 1.480(3) . ?
C14 C15 1.401(3) . ?
C14 C19 1.407(3) . ?
C15 H15 0.9300 . ?
C15 C16 1.379(3) . ?
C16 H16 0.9300 . ?
C16 C17 1.379(3) . ?
C17 H17 0.9300 . ?
C17 C18 1.387(3) . ?
C18 H18 0.9300 . ?
C18 C19 1.394(3) . ?
C20 C21 1.384(4) . ?
C20 C25 1.374(4) . ?
C21 H21 0.9300 . ?
C21 C22 1.383(4) . ?
C22 H22 0.9300 . ?
C22 C23 1.373(6) . ?
C23 H23 0.9300 . ?
C23 C24 1.358(7) . ?
C24 H24 0.9300 . ?
C24 C25 1.407(6) . ?
C25 H25 0.9300 . ?
C26 C27 1.388(4) . ?
C26 C31 1.376(4) . ?
C27 H27 0.9300 . ?
C27 C28 1.393(4) . ?
C28 H28 0.9300 . ?
C28 C29 1.355(5) . ?
C29 H29 0.9300 . ?
C29 C30 1.380(5) . ?
C30 H30 0.9300 . ?
C30 C31 1.399(4) . ?
C31 H31 0.9300 . ?
C32 C33 1.373(3) . ?
C32 C37 1.376(3) . ?
C33 H33 0.9300 . ?
C33 C34 1.399(4) . ?
C34 H34 0.9300 . ?
C34 C35 1.367(5) . ?
C35 H35 0.9300 . ?
C35 C36 1.350(4) . ?
C36 H36 0.9300 . ?
C36 C37 1.387(3) . ?
C37 H37 0.9300 . ?
C38 C39 1.386(3) . ?
C38 C43 1.386(3) . ?
C39 H39 0.9300 . ?
C39 C40 1.391(4) . ?
C40 H40 0.9300 . ?
C40 C41 1.362(5) . ?
C41 H41 0.9300 . ?
C41 C42 1.358(5) . ?
C42 H42 0.9300 . ?
C42 C43 1.397(3) . ?
C43 H43 0.9300 . ?

loop_
_geom_torsion_atom_site_label_1
_geom_torsion_atom_site_label_2
_geom_torsion_atom_site_label_3
_geom_torsion_atom_site_label_4
_geom_torsion
_geom_torsion_site_symmetry_1
_geom_torsion_site_symmetry_2
_geom_torsion_site_symmetry_3
_geom_torsion_site_symmetry_4
_geom_torsion_publ_flag
P2 C19 C14 C13 0.0(2) . . . . ?
P2 C19 C14 C15 179.02(16) . . . . ?
P2 C19 C18 C17 -178.97(18) . . . . ?
P2 C20 C21 C22 -178.1(3) . . . . ?
P2 C20 C25 C24 178.5(3) . . . . ?
P2 C26 C27 C28 -176.8(2) . . . . ?
P2 C26 C31 C30 177.3(3) . . . . ?
P1 C1 C2 C3 176.7(2) . . . . ?
P1 C1 C6 N1 4.79(19) . . . . ?
P1 C1 C6 C5 -174.11(18) . . . . ?
P1 C32 C33 C34 170.8(3) . . . . ?
P1 C32 C37 C36 -170.9(2) . . . . ?
P1 C38 C39 C40 -179.0(2) . . . . ?
P1 C38 C43 C42 178.70(17) . . . . ?
N1 C6 C1 C2 -179.1(2) . . . . ?
N1 C6 C5 C4 177.9(2) . . . . ?
N1 C7 C8 C9 177.7(3) . . . . ?
N1 C7 C12 N2 0.31(18) . . . . ?
N1 C7 C12 C11 -177.58(17) . . . . ?
N1 C13 N2 C12 1.38(18) . . . . ?
N1 C13 C14 C15 46.4(2) . . . . ?
N1 C13 C14 C19 -134.62(19) . . . . ?
N2 C12 C7 C8 -179.75(18) . . . . ?
N2 C12 C11 C10 -178.0(3) . . . . ?
N2 C13 C14 C15 -131.3(2) . . . . ?
N2 C13 C14 C19 47.7(3) . . . . ?
C1 C2 C3 C4 -2.1(3) . . . . ?
C1 C6 C5 C4 -3.2(3) . . . . ?
C2 C3 C4 C5 0.9(3) . . . . ?
C3 C4 C5 C6 1.6(3) . . . . ?
C7 C8 C9 C10 0.4(3) . . . . ?
C7 C12 C11 C10 -0.6(3) . . . . ?
C8 C9 C10 C11 1.3(3) . . . . ?
C9 C10 C11 C12 -1.2(3) . . . . ?
C13 C14 C15 C16 178.8(2) . . . . ?
C13 C14 C19 C18 179.9(2) . . . . ?
C14 C15 C16 C17 1.6(3) . . . . ?
C14 C19 C18 C17 1.2(2) . . . . ?
C15 C16 C17 C18 -1.5(3) . . . . ?
C16 C17 C18 C19 0.1(3) . . . . ?
C20 C21 C22 C23 -0.6(4) . . . . ?
C20 C25 C24 C23 -0.1(4) . . . . ?
C21 C22 C23 C24 -0.2(5) . . . . ?
C22 C23 C24 C25 0.5(5) . . . . ?
C26 C27 C28 C29 -2.5(4) . . . . ?
C26 C31 C30 C29 1.4(4) . . . . ?
C27 C28 C29 C30 0.8(4) . . . . ?
C28 C29 C30 C31 -0.2(5) . . . . ?
C32 C33 C34 C35 0.3(4) . . . . ?
C32 C37 C36 C35 -0.7(3) . . . . ?
C33 C34 C35 C36 -0.5(5) . . . . ?
C34 C35 C36 C37 0.7(4) . . . . ?
C38 C39 C40 C41 0.4(3) . . . . ?
C38 C43 C42 C41 0.3(3) . . . . ?
C39 C40 C41 C42 0.1(3) . . . . ?
C40 C41 C42 C43 -0.4(3) . . . . ?
